data_4331037
loop_
_publ_author_name
'Pei Wang'
'Santiranjan Shannigrahi'
'Nikolai L. Yakovlev'
'T. S. Andy Hor'

_publ_section_title
;
 General One-Step Self-Assembly of Isostructural Intermetallic CoII3LnIII
 Cubane Aggregates
;
_journal_name_full 'Inorganic Chemistry'
_journal_page_first 12059
_journal_page_last 12061
_journal_paper_doi 10.1021/ic301527b
_journal_volume 51
_journal_year 2012
_chemical_formula_sum 'C35 H43 Cl2 Co3 N4 O15 Y'
_chemical_formula_weight 1096.33
_chemical_name_systematic
; 
 ? 
;
_space_group_IT_number 2
_symmetry_cell_setting triclinic
_symmetry_space_group_name_Hall '-P 1'
_symmetry_space_group_name_H-M 'P -1'
_atom_sites_solution_hydrogens geom
_atom_sites_solution_primary direct
_atom_sites_solution_secondary difmap
_audit_creation_method SHELXL-97
_cell_angle_alpha 105.0250(10)
_cell_angle_beta 92.891(2)
_cell_angle_gamma 90.056(2)
_cell_formula_units_Z 2
_cell_length_a 10.7835(10)
_cell_length_b 10.7971(10)
_cell_length_c 18.7983(18)
_cell_measurement_reflns_used 6842
_cell_measurement_temperature 100(2)
_cell_measurement_theta_max 28.17
_cell_measurement_theta_min 2.25
_cell_volume 2111.0(3)
_computing_cell_refinement 'Bruker SAINT'
_computing_data_collection 'Bruker APEX2'
_computing_data_reduction 'Bruker SAINT'
_computing_molecular_graphics 'Bruker SHELXTL'
_computing_publication_material 'Bruker SHELXTL'
_computing_structure_refinement 'SHELXL-97 (Sheldrick, 1997)'
_computing_structure_solution 'SHELXS-97 (Sheldrick, 1990)'
_diffrn_ambient_temperature 100(2)
_diffrn_measured_fraction_theta_full 0.999
_diffrn_measured_fraction_theta_max 0.999
_diffrn_measurement_device_type 'Bruker APEX-II CCD'
_diffrn_measurement_method '\f and \w scans'
_diffrn_radiation_monochromator graphite
_diffrn_radiation_source 'fine-focus sealed tube'
_diffrn_radiation_type MoK\a
_diffrn_radiation_wavelength 0.71073
_diffrn_reflns_av_R_equivalents 0.0424
_diffrn_reflns_av_sigmaI/netI 0.0502
_diffrn_reflns_limit_h_max 14
_diffrn_reflns_limit_h_min -14
_diffrn_reflns_limit_k_max 14
_diffrn_reflns_limit_k_min -14
_diffrn_reflns_limit_l_max 24
_diffrn_reflns_limit_l_min -24
_diffrn_reflns_number 27737
_diffrn_reflns_theta_full 27.50
_diffrn_reflns_theta_max 27.50
_diffrn_reflns_theta_min 1.12
_diffrn_standards_number 0
_exptl_absorpt_coefficient_mu 2.717
_exptl_absorpt_correction_T_max 0.7022
_exptl_absorpt_correction_T_min 0.3323
_exptl_absorpt_correction_type multi-scan
_exptl_absorpt_process_details 'Sadabs, (Sheldrick 2008)'
_exptl_crystal_colour orange
_exptl_crystal_density_diffrn 1.725
_exptl_crystal_density_meas ?
_exptl_crystal_description BLOCK
_exptl_crystal_F_000 1110
_exptl_crystal_size_max 0.52
_exptl_crystal_size_mid 0.20
_exptl_crystal_size_min 0.14
_refine_diff_density_max 1.635
_refine_diff_density_min -0.779
_refine_diff_density_rms 0.107
_refine_ls_extinction_method none
_refine_ls_goodness_of_fit_ref 1.052
_refine_ls_hydrogen_treatment mixed
_refine_ls_matrix_type full
_refine_ls_number_parameters 552
_refine_ls_number_reflns 9680
_refine_ls_number_restraints 2
_refine_ls_restrained_S_all 1.052
_refine_ls_R_factor_all 0.0551
_refine_ls_R_factor_gt 0.0430
_refine_ls_shift/su_max 0.002
_refine_ls_shift/su_mean 0.000
_refine_ls_structure_factor_coef Fsqd
_refine_ls_weighting_details 'calc w=1/[\s^2^(Fo^2^)+(0.0534P)^2^+1.4554P] where P=(Fo^2^+2Fc^2^)/3'
_refine_ls_weighting_scheme calc
_refine_ls_wR_factor_gt 0.1030
_refine_ls_wR_factor_ref 0.1091
_reflns_number_gt 8020
_reflns_number_total 9680
_reflns_threshold_expression >2sigma(I)
_cod_data_source_file ic301527b_si_002_6.cif
_cod_data_source_block c211
_cod_depositor_comments
;
The following automatic conversions were performed:

'_exptl_crystal_density_meas' value 'Not Measured' was changed to '?'
- the value is perceived as not measured.

Automatic conversion script
Id: cif_fix_values 3008 2015-01-20 13:52:24Z robertas 
;
_cod_database_code 4331037

loop_
_symmetry_equiv_pos_as_xyz
'x, y, z'
'-x, -y, -z'

loop_
_atom_site_label
_atom_site_type_symbol
_atom_site_fract_x
_atom_site_fract_y
_atom_site_fract_z
_atom_site_U_iso_or_equiv
_atom_site_adp_type
_atom_site_occupancy
_atom_site_symmetry_multiplicity
_atom_site_calc_flag
_atom_site_refinement_flags
Co1 Co 0.70761(4) 0.77266(4) 0.13673(2) 0.01541(10) Uani 1 1 d .
Co2 Co 0.71987(4) 1.03262(4) 0.24409(2) 0.01857(11) Uani 1 1 d .
Co3 Co 0.76908(4) 0.78641(4) 0.30641(2) 0.01679(10) Uani 1 1 d .
Y1 Y 1.00386(3) 0.86111(3) 0.215472(16) 0.01646(8) Uani 1 1 d .
O1 O 0.84570(19) 0.7066(2) 0.19892(11) 0.0168(4) Uani 1 1 d .
O2 O 0.82711(19) 0.9314(2) 0.15767(11) 0.0165(4) Uani 1 1 d .
O3 O 0.64139(19) 0.8547(2) 0.24305(12) 0.0176(5) Uani 1 1 d .
O4 O 0.8673(2) 0.9513(2) 0.30462(11) 0.0181(5) Uani 1 1 d .
O5 O 0.5602(2) 0.8512(2) 0.09289(12) 0.0217(5) Uani 1 1 d .
O6 O 0.5745(2) 1.0509(2) 0.16789(13) 0.0229(5) Uani 1 1 d .
O7 O 0.8976(2) 0.6841(2) 0.35007(12) 0.0225(5) Uani 1 1 d .
O8 O 1.0630(2) 0.7485(2) 0.30110(12) 0.0230(5) Uani 1 1 d .
O9 O 1.1062(2) 0.6902(2) 0.13197(13) 0.0276(5) Uani 1 1 d .
O10 O 1.0869(2) 0.8740(2) 0.10367(12) 0.0223(5) Uani 1 1 d .
O11 O 1.0634(2) 1.0859(2) 0.24008(13) 0.0246(5) Uani 1 1 d .
O12 O 1.2035(2) 0.9498(2) 0.26086(13) 0.0273(5) Uani 1 1 d .
O13 O 0.6348(2) 1.1271(2) 0.33603(14) 0.0293(6) Uani 1 1 d .
O14 O 0.7500(2) 1.3061(2) 0.37700(15) 0.0351(6) Uani 1 1 d .
O15 O 0.8286(2) 1.1979(2) 0.24704(14) 0.0255(5) Uani 1 1 d D
H1W H 0.910(2) 1.168(3) 0.258(2) 0.031 Uiso 1 1 d D
H2W H 0.826(3) 1.253(3) 0.2963(15) 0.031 Uiso 1 1 d D
N1 N 0.6495(2) 0.5810(3) 0.12052(14) 0.0172(5) Uani 1 1 d .
N2 N 0.8006(2) 0.7458(3) 0.03539(15) 0.0190(6) Uani 1 1 d .
N3 N 0.6145(3) 0.6638(3) 0.30411(14) 0.0201(6) Uani 1 1 d .
N4 N 0.7440(2) 0.9036(3) 0.41494(15) 0.0209(6) Uani 1 1 d .
C1 C 0.5383(3) 0.5293(3) 0.0943(2) 0.0261(8) Uani 1 1 d .
H1 H 0.4792 0.5798 0.0757 0.031 Uiso 1 1 calc R
C2 C 0.5063(4) 0.4051(4) 0.0933(2) 0.0377(10) Uani 1 1 d .
H2 H 0.4277 0.3699 0.0728 0.045 Uiso 1 1 calc R
C3 C 0.5892(4) 0.3332(4) 0.1223(2) 0.0333(9) Uani 1 1 d .
H3 H 0.5677 0.2484 0.1234 0.040 Uiso 1 1 calc R
C4 C 0.7044(3) 0.3849(3) 0.14984(18) 0.0235(7) Uani 1 1 d .
H4 H 0.7634 0.3365 0.1701 0.028 Uiso 1 1 calc R
C5 C 0.7320(3) 0.5095(3) 0.14732(16) 0.0173(6) Uani 1 1 d .
C6 C 0.8561(3) 0.5723(3) 0.17459(19) 0.0217(7) Uani 1 1 d .
H6A H 0.8902 0.5389 0.2157 0.026 Uiso 1 1 calc R
H6B H 0.9145 0.5507 0.1343 0.026 Uiso 1 1 calc R
C7 C 0.8106(3) 0.6404(3) -0.02079(18) 0.0234(7) Uani 1 1 d .
H7 H 0.7857 0.5602 -0.0138 0.028 Uiso 1 1 calc R
C8 C 0.8549(3) 0.6425(4) -0.08768(19) 0.0257(7) Uani 1 1 d .
H8 H 0.8629 0.5655 -0.1254 0.031 Uiso 1 1 calc R
C9 C 0.8878(3) 0.7605(3) -0.09867(19) 0.0248(7) Uani 1 1 d .
H9 H 0.9160 0.7661 -0.1448 0.030 Uiso 1 1 calc R
C10 C 0.8788(3) 0.8696(3) -0.04139(18) 0.0216(7) Uani 1 1 d .
H10 H 0.9006 0.9512 -0.0477 0.026 Uiso 1 1 calc R
C11 C 0.8376(3) 0.8587(3) 0.02562(17) 0.0182(6) Uani 1 1 d .
C12 C 0.8323(3) 0.9728(3) 0.09221(17) 0.0191(7) Uani 1 1 d .
H12A H 0.9068 1.0281 0.0955 0.023 Uiso 1 1 calc R
H12B H 0.7581 1.0241 0.0867 0.023 Uiso 1 1 calc R
C13 C 0.6116(3) 0.5499(3) 0.32087(19) 0.0259(8) Uani 1 1 d .
H13 H 0.6869 0.5174 0.3368 0.031 Uiso 1 1 calc R
C14 C 0.5045(4) 0.4789(4) 0.3158(2) 0.0383(10) Uani 1 1 d .
H14 H 0.5053 0.3985 0.3276 0.046 Uiso 1 1 calc R
C15 C 0.3961(4) 0.5269(4) 0.2934(3) 0.0418(10) Uani 1 1 d .
H15 H 0.3207 0.4794 0.2896 0.050 Uiso 1 1 calc R
C16 C 0.3957(3) 0.6435(4) 0.2762(2) 0.0340(9) Uani 1 1 d .
H16 H 0.3207 0.6778 0.2611 0.041 Uiso 1 1 calc R
C17 C 0.5083(3) 0.7098(3) 0.28162(18) 0.0212(7) Uani 1 1 d .
C18 C 0.5186(3) 0.8358(3) 0.26173(19) 0.0228(7) Uani 1 1 d .
H18A H 0.4601 0.8359 0.2194 0.027 Uiso 1 1 calc R
H18B H 0.4963 0.9067 0.3040 0.027 Uiso 1 1 calc R
C19 C 0.6693(3) 0.8820(4) 0.46645(18) 0.0254(7) Uani 1 1 d .
H19 H 0.6096 0.8142 0.4522 0.030 Uiso 1 1 calc R
C20 C 0.6765(3) 0.9544(4) 0.53852(19) 0.0293(8) Uani 1 1 d .
H20 H 0.6221 0.9375 0.5732 0.035 Uiso 1 1 calc R
C21 C 0.7639(3) 1.0520(4) 0.55967(19) 0.0290(8) Uani 1 1 d .
H21 H 0.7716 1.1026 0.6093 0.035 Uiso 1 1 calc R
C22 C 0.8406(3) 1.0748(4) 0.50715(18) 0.0267(8) Uani 1 1 d .
H22 H 0.9016 1.1414 0.5204 0.032 Uiso 1 1 calc R
C23 C 0.8273(3) 0.9995(3) 0.43507(18) 0.0224(7) Uani 1 1 d .
C24 C 0.9081(3) 1.0227(3) 0.37633(17) 0.0216(7) Uani 1 1 d .
H24A H 0.9079 1.1152 0.3782 0.026 Uiso 1 1 calc R
H24B H 0.9945 0.9991 0.3867 0.026 Uiso 1 1 calc R
C25 C 0.5222(3) 0.9641(3) 0.11674(18) 0.0216(7) Uani 1 1 d .
C26 C 0.4032(3) 0.9983(4) 0.0814(2) 0.0310(8) Uani 1 1 d .
H26A H 0.3949 0.9482 0.0298 0.046 Uiso 1 1 calc R
H26B H 0.4044 1.0899 0.0836 0.046 Uiso 1 1 calc R
H26C H 0.3327 0.9789 0.1079 0.046 Uiso 1 1 calc R
C27 C 1.0115(3) 0.6810(3) 0.33634(18) 0.0242(7) Uani 1 1 d .
C28 C 1.0902(4) 0.5881(5) 0.3654(3) 0.0485(12) Uani 1 1 d .
H28A H 1.0525 0.5712 0.4083 0.073 Uiso 1 1 calc R
H28B H 1.1736 0.6249 0.3798 0.073 Uiso 1 1 calc R
H28C H 1.0957 0.5077 0.3268 0.073 Uiso 1 1 calc R
C29 C 1.1238(3) 0.7603(3) 0.08899(18) 0.0212(7) Uani 1 1 d .
C30 C 1.1869(4) 0.7087(4) 0.0187(2) 0.0349(9) Uani 1 1 d .
H30A H 1.1892 0.7744 -0.0086 0.052 Uiso 1 1 calc R
H30B H 1.1410 0.6330 -0.0112 0.052 Uiso 1 1 calc R
H30C H 1.2718 0.6846 0.0299 0.052 Uiso 1 1 calc R
C31 C 1.1749(3) 1.0610(3) 0.25760(18) 0.0231(7) Uani 1 1 d .
C32 C 1.2720(4) 1.1662(4) 0.2744(2) 0.0337(9) Uani 1 1 d .
H32A H 1.2676 1.2118 0.2356 0.051 Uiso 1 1 calc R
H32B H 1.3545 1.1290 0.2767 0.051 Uiso 1 1 calc R
H32C H 1.2571 1.2264 0.3220 0.051 Uiso 1 1 calc R
C33 C 0.6686(3) 1.2273(4) 0.3846(2) 0.0292(8) Uani 1 1 d .
C34 C 0.6040(4) 1.2552(4) 0.4561(2) 0.0438(11) Uani 1 1 d .
H34A H 0.6505 1.3217 0.4933 0.066 Uiso 1 1 calc R
H34B H 0.5996 1.1769 0.4731 0.066 Uiso 1 1 calc R
H34C H 0.5198 1.2850 0.4484 0.066 Uiso 1 1 calc R
C1S C 0.8217(4) 0.5869(4) 0.4888(2) 0.0343(9) Uani 1 1 d .
H1S1 H 0.8040 0.6243 0.4466 0.041 Uiso 1 1 calc R
H1S2 H 0.8492 0.4977 0.4692 0.041 Uiso 1 1 calc R
Cl1 Cl 0.94080(11) 0.67673(11) 0.54758(6) 0.0495(3) Uani 1 1 d .
Cl2 Cl 0.68622(10) 0.58690(11) 0.53686(7) 0.0479(3) Uani 1 1 d .

loop_
_atom_site_aniso_label
_atom_site_aniso_U_11
_atom_site_aniso_U_22
_atom_site_aniso_U_33
_atom_site_aniso_U_23
_atom_site_aniso_U_13
_atom_site_aniso_U_12
Co1 0.0159(2) 0.0169(2) 0.0148(2) 0.00702(17) -0.00219(16) -0.00216(16)
Co2 0.0163(2) 0.0185(2) 0.0225(2) 0.00849(18) -0.00050(17) -0.00099(17)
Co3 0.0158(2) 0.0210(2) 0.0143(2) 0.00615(17) -0.00058(16) -0.00021(17)
Y1 0.01583(15) 0.01927(16) 0.01490(15) 0.00571(12) 0.00001(11) -0.00050(12)
O1 0.0189(11) 0.0157(11) 0.0159(11) 0.0052(9) -0.0023(9) 0.0008(9)
O2 0.0171(11) 0.0190(11) 0.0150(11) 0.0077(9) -0.0007(8) -0.0022(9)
O3 0.0134(10) 0.0212(11) 0.0201(11) 0.0086(9) 0.0008(9) -0.0001(9)
O4 0.0175(11) 0.0223(12) 0.0144(11) 0.0047(9) -0.0011(9) -0.0008(9)
O5 0.0216(12) 0.0242(12) 0.0204(12) 0.0092(10) -0.0047(9) -0.0017(10)
O6 0.0204(12) 0.0233(12) 0.0270(13) 0.0113(10) -0.0040(10) -0.0008(10)
O7 0.0205(12) 0.0316(13) 0.0181(12) 0.0110(10) 0.0013(9) 0.0023(10)
O8 0.0170(11) 0.0353(14) 0.0204(12) 0.0141(10) -0.0003(9) -0.0014(10)
O9 0.0354(14) 0.0236(13) 0.0264(13) 0.0100(10) 0.0091(11) 0.0014(11)
O10 0.0240(12) 0.0231(12) 0.0220(12) 0.0090(10) 0.0038(10) 0.0016(10)
O11 0.0227(12) 0.0241(12) 0.0259(13) 0.0040(10) 0.0032(10) -0.0017(10)
O12 0.0233(12) 0.0303(14) 0.0294(13) 0.0113(11) -0.0058(10) -0.0033(10)
O13 0.0293(14) 0.0266(13) 0.0302(14) 0.0038(11) 0.0023(11) 0.0004(11)
O14 0.0372(15) 0.0272(14) 0.0373(15) 0.0012(12) 0.0054(12) -0.0021(12)
O15 0.0273(13) 0.0214(12) 0.0281(13) 0.0072(10) 0.0002(10) -0.0009(10)
N1 0.0180(13) 0.0210(14) 0.0133(13) 0.0055(11) 0.0004(10) -0.0036(11)
N2 0.0178(13) 0.0214(14) 0.0192(14) 0.0081(11) -0.0018(11) -0.0009(11)
N3 0.0214(14) 0.0260(15) 0.0141(13) 0.0071(11) 0.0031(11) -0.0003(11)
N4 0.0186(14) 0.0281(15) 0.0165(13) 0.0065(12) 0.0011(11) 0.0009(11)
C1 0.0201(17) 0.0285(19) 0.0296(19) 0.0086(15) -0.0037(14) -0.0034(14)
C2 0.0226(19) 0.031(2) 0.059(3) 0.0120(19) -0.0036(18) -0.0126(16)
C3 0.034(2) 0.0209(18) 0.048(2) 0.0113(17) 0.0087(18) -0.0076(15)
C4 0.0307(18) 0.0217(17) 0.0203(17) 0.0082(14) 0.0079(14) -0.0002(14)
C5 0.0205(16) 0.0202(16) 0.0116(14) 0.0043(12) 0.0039(12) -0.0004(13)
C6 0.0224(17) 0.0193(16) 0.0230(17) 0.0054(14) -0.0017(13) 0.0023(13)
C7 0.0289(18) 0.0203(17) 0.0213(17) 0.0069(14) -0.0031(14) -0.0022(14)
C8 0.0252(18) 0.0297(19) 0.0198(17) 0.0032(14) -0.0025(14) 0.0022(15)
C9 0.0222(17) 0.035(2) 0.0192(17) 0.0109(15) 0.0029(13) -0.0005(15)
C10 0.0157(15) 0.0286(18) 0.0238(17) 0.0131(14) -0.0020(13) -0.0019(13)
C11 0.0132(14) 0.0231(17) 0.0201(16) 0.0095(13) -0.0022(12) 0.0013(12)
C12 0.0205(16) 0.0194(16) 0.0197(16) 0.0093(13) -0.0002(13) -0.0002(13)
C13 0.0319(19) 0.0248(18) 0.0238(18) 0.0099(15) 0.0083(15) 0.0035(15)
C14 0.033(2) 0.035(2) 0.055(3) 0.025(2) 0.0160(19) -0.0009(17)
C15 0.026(2) 0.040(2) 0.065(3) 0.021(2) 0.013(2) -0.0094(18)
C16 0.0198(18) 0.038(2) 0.048(2) 0.0156(19) 0.0093(17) -0.0003(16)
C17 0.0197(16) 0.0255(17) 0.0187(16) 0.0049(13) 0.0074(13) -0.0006(13)
C18 0.0168(16) 0.0267(18) 0.0267(18) 0.0100(15) 0.0020(13) 0.0005(13)
C19 0.0250(18) 0.0322(19) 0.0189(17) 0.0063(15) 0.0018(14) -0.0008(15)
C20 0.0296(19) 0.042(2) 0.0169(17) 0.0073(16) 0.0067(14) 0.0011(16)
C21 0.0295(19) 0.038(2) 0.0159(17) 0.0002(15) -0.0009(14) 0.0021(16)
C22 0.0231(17) 0.035(2) 0.0185(17) 0.0016(15) -0.0019(14) -0.0039(15)
C23 0.0192(16) 0.0283(18) 0.0203(17) 0.0078(14) -0.0013(13) 0.0011(14)
C24 0.0193(16) 0.0270(18) 0.0165(16) 0.0023(14) -0.0009(13) -0.0031(13)
C25 0.0158(15) 0.0286(18) 0.0245(17) 0.0143(15) 0.0001(13) -0.0022(13)
C26 0.0205(18) 0.032(2) 0.042(2) 0.0142(17) -0.0089(16) -0.0002(15)
C27 0.0261(18) 0.0316(19) 0.0172(16) 0.0107(14) -0.0006(14) 0.0026(15)
C28 0.035(2) 0.068(3) 0.062(3) 0.049(3) 0.018(2) 0.019(2)
C29 0.0198(16) 0.0203(17) 0.0236(17) 0.0059(14) 0.0021(13) -0.0014(13)
C30 0.049(2) 0.030(2) 0.027(2) 0.0081(16) 0.0179(18) 0.0064(18)
C31 0.0231(17) 0.0309(19) 0.0145(16) 0.0045(14) 0.0008(13) -0.0051(14)
C32 0.032(2) 0.035(2) 0.034(2) 0.0095(17) -0.0030(16) -0.0108(17)
C33 0.0272(19) 0.0263(19) 0.033(2) 0.0060(16) 0.0016(16) 0.0043(15)
C34 0.043(2) 0.038(2) 0.046(3) 0.000(2) 0.016(2) 0.0016(19)
C1S 0.037(2) 0.042(2) 0.0262(19) 0.0126(17) 0.0004(16) -0.0066(18)
Cl1 0.0544(7) 0.0476(6) 0.0447(6) 0.0105(5) -0.0069(5) -0.0213(5)
Cl2 0.0402(6) 0.0469(6) 0.0554(7) 0.0092(5) 0.0125(5) 0.0022(5)

loop_
_atom_type_symbol
_atom_type_description
_atom_type_scat_dispersion_real
_atom_type_scat_dispersion_imag
_atom_type_scat_source
C C 0.0033 0.0016 'International Tables Vol C Tables 4.2.6.8 and 6.1.1.4'
H H 0.0000 0.0000 'International Tables Vol C Tables 4.2.6.8 and 6.1.1.4'
N N 0.0061 0.0033 'International Tables Vol C Tables 4.2.6.8 and 6.1.1.4'
O O 0.0106 0.0060 'International Tables Vol C Tables 4.2.6.8 and 6.1.1.4'
Co Co 0.3494 0.9721 'International Tables Vol C Tables 4.2.6.8 and 6.1.1.4'
Y Y -2.7962 3.5667 'International Tables Vol C Tables 4.2.6.8 and 6.1.1.4'
Cl Cl 0.1484 0.1585 'International Tables Vol C Tables 4.2.6.8 and 6.1.1.4'

loop_
_geom_angle_atom_site_label_1
_geom_angle_atom_site_label_2
_geom_angle_atom_site_label_3
_geom_angle
O5 Co1 O2 97.48(9)
O5 Co1 O1 170.20(9)
O2 Co1 O1 82.04(8)
O5 Co1 N1 102.61(10)
O2 Co1 N1 158.97(10)
O1 Co1 N1 79.21(9)
O5 Co1 O3 88.40(9)
O2 Co1 O3 86.25(8)
O1 Co1 O3 81.80(8)
N1 Co1 O3 100.33(9)
O5 Co1 N2 90.32(10)
O2 Co1 N2 76.80(9)
O1 Co1 N2 99.07(9)
N1 Co1 N2 96.80(10)
O3 Co1 N2 162.69(10)
O5 Co1 Co2 82.17(7)
O2 Co1 Co2 44.60(6)
O1 Co1 Co2 90.80(6)
N1 Co1 Co2 144.49(7)
O3 Co1 Co2 44.25(6)
N2 Co1 Co2 118.51(7)
O5 Co1 Co3 127.32(7)
O2 Co1 Co3 83.87(6)
O1 Co1 Co3 42.88(6)
N1 Co1 Co3 88.80(7)
O3 Co1 Co3 38.96(6)
N2 Co1 Co3 139.80(7)
Co2 Co1 Co3 62.284(14)
O5 Co1 Y1 139.10(7)
O2 Co1 Y1 41.69(6)
O1 Co1 Y1 40.80(6)
N1 Co1 Y1 118.21(7)
O3 Co1 Y1 86.77(6)
N2 Co1 Y1 82.93(7)
Co2 Co1 Y1 66.448(13)
Co3 Co1 Y1 59.863(11)
O13 Co2 O3 93.77(9)
O13 Co2 O2 172.75(9)
O3 Co2 O2 86.47(8)
O13 Co2 O6 96.33(10)
O3 Co2 O6 87.43(9)
O2 Co2 O6 90.92(9)
O13 Co2 O15 90.97(10)
O3 Co2 O15 170.29(9)
O2 Co2 O15 87.76(9)
O6 Co2 O15 100.48(9)
O13 Co2 O4 94.88(9)
O3 Co2 O4 78.41(8)
O2 Co2 O4 78.06(8)
O6 Co2 O4 162.47(9)
O15 Co2 O4 92.75(9)
O13 Co2 Co1 137.98(7)
O3 Co2 Co1 45.09(6)
O2 Co2 Co1 44.00(6)
O6 Co2 Co1 76.95(7)
O15 Co2 Co1 131.03(7)
O4 Co2 Co1 85.70(6)
O13 Co2 Co3 92.54(7)
O3 Co2 Co3 38.47(6)
O2 Co2 Co3 83.14(6)
O6 Co2 Co3 125.69(6)
O15 Co2 Co3 132.89(7)
O4 Co2 Co3 40.14(6)
Co1 Co2 Co3 61.757(15)
O3 Co3 O7 167.34(9)
O3 Co3 O4 83.04(9)
O7 Co3 O4 103.04(9)
O3 Co3 N3 78.40(10)
O7 Co3 N3 97.19(10)
O4 Co3 N3 158.79(10)
O3 Co3 N4 103.25(10)
O7 Co3 N4 88.91(10)
O4 Co3 N4 78.87(10)
N3 Co3 N4 95.39(10)
O3 Co3 O1 81.46(8)
O7 Co3 O1 88.04(8)
O4 Co3 O1 84.42(8)
N3 Co3 O1 102.73(9)
N4 Co3 O1 161.86(10)
O3 Co3 Co1 40.99(6)
O7 Co3 Co1 127.92(7)
O4 Co3 Co1 83.23(6)
N3 Co3 Co1 89.38(7)
N4 Co3 Co1 142.01(8)
O1 Co3 Co1 40.51(5)
O3 Co3 Co2 39.75(6)
O7 Co3 Co2 146.11(7)
O4 Co3 Co2 43.51(6)
N3 Co3 Co2 116.69(8)
N4 Co3 Co2 88.87(8)
O1 Co3 Co2 83.77(6)
Co1 Co3 Co2 55.959(13)
O3 Co3 Y1 92.09(6)
O7 Co3 Y1 85.21(6)
O4 Co3 Y1 43.15(6)
N3 Co3 Y1 146.94(7)
N4 Co3 Y1 117.66(8)
O1 Co3 Y1 44.25(6)
Co1 Co3 Y1 64.349(13)
Co2 Co3 Y1 66.149(13)
O4 Y1 O8 81.85(8)
O4 Y1 O1 76.18(8)
O8 Y1 O1 77.37(8)
O4 Y1 O10 144.99(8)
O8 Y1 O10 132.53(8)
O1 Y1 O10 113.12(8)
O4 Y1 O2 71.31(7)
O8 Y1 O2 142.44(8)
O1 Y1 O2 71.14(7)
O10 Y1 O2 79.88(8)
O4 Y1 O12 106.47(8)
O8 Y1 O12 76.93(8)
O1 Y1 O12 153.46(8)
O10 Y1 O12 80.31(8)
O2 Y1 O12 135.20(8)
O4 Y1 O9 156.10(8)
O8 Y1 O9 83.21(8)
O1 Y1 O9 82.42(8)
O10 Y1 O9 54.78(8)
O2 Y1 O9 111.70(8)
O12 Y1 O9 88.08(9)
O4 Y1 O11 79.68(8)
O8 Y1 O11 118.98(8)
O1 Y1 O11 148.44(8)
O10 Y1 O11 77.00(8)
O2 Y1 O11 82.09(8)
O12 Y1 O11 54.40(8)
O9 Y1 O11 124.04(8)
O4 Y1 C29 167.45(9)
O8 Y1 C29 108.37(9)
O1 Y1 C29 98.55(9)
O10 Y1 C29 27.29(9)
O2 Y1 C29 96.26(9)
O12 Y1 C29 83.41(9)
O9 Y1 C29 27.49(9)
O11 Y1 C29 100.76(9)
O4 Y1 C31 94.68(9)
O8 Y1 C31 98.96(9)
O1 Y1 C31 170.48(9)
O10 Y1 C31 75.90(9)
O2 Y1 C31 108.76(9)
O12 Y1 C31 26.94(9)
O9 Y1 C31 106.02(9)
O11 Y1 C31 27.52(9)
C29 Y1 C31 90.94(10)
O4 Y1 Co3 38.02(5)
O8 Y1 Co3 66.06(6)
O1 Y1 Co3 40.73(5)
O10 Y1 Co3 149.89(6)
O2 Y1 Co3 76.70(5)
O12 Y1 Co3 129.79(6)
O9 Y1 Co3 118.30(6)
O11 Y1 Co3 117.65(6)
C29 Y1 Co3 139.05(7)
C31 Y1 Co3 129.75(7)
O4 Y1 Co1 73.77(5)
O8 Y1 Co1 111.98(6)
O1 Y1 Co1 35.68(5)
O10 Y1 Co1 94.32(6)
O2 Y1 Co1 35.83(5)
O12 Y1 Co1 170.86(6)
O9 Y1 Co1 94.88(6)
O11 Y1 Co1 117.32(6)
C29 Y1 Co1 95.23(7)
C31 Y1 Co1 144.49(7)
Co3 Y1 Co1 55.787(12)
C6 O1 Co1 110.95(18)
C6 O1 Co3 117.81(19)
Co1 O1 Co3 96.61(9)
C6 O1 Y1 127.75(18)
Co1 O1 Y1 103.52(9)
Co3 O1 Y1 95.02(8)
C12 O2 Co1 108.43(18)
C12 O2 Co2 119.93(18)
Co1 O2 Co2 91.40(8)
C12 O2 Y1 122.87(18)
Co1 O2 Y1 102.48(9)
Co2 O2 Y1 105.71(9)
C18 O3 Co3 111.80(18)
C18 O3 Co2 124.79(19)
Co3 O3 Co2 101.78(9)
C18 O3 Co1 123.04(19)
Co3 O3 Co1 100.05(9)
Co2 O3 Co1 90.66(8)
C24 O4 Co3 112.05(18)
C24 O4 Co2 118.53(19)
Co3 O4 Co2 96.35(9)
C24 O4 Y1 122.35(18)
Co3 O4 Y1 98.83(9)
Co2 O4 Y1 104.08(8)
C25 O5 Co1 125.6(2)
C25 O6 Co2 128.4(2)
C27 O7 Co3 123.5(2)
C27 O8 Y1 137.3(2)
C29 O9 Y1 91.2(2)
C29 O10 Y1 93.14(19)
C31 O11 Y1 91.0(2)
C31 O12 Y1 93.9(2)
C33 O13 Co2 129.6(2)
Co2 O15 H1W 100(2)
Co2 O15 H2W 106(2)
H1W O15 H2W 92(2)
C1 N1 C5 118.5(3)
C1 N1 Co1 127.5(2)
C5 N1 Co1 113.6(2)
C11 N2 C7 118.0(3)
C11 N2 Co1 111.0(2)
C7 N2 Co1 130.3(2)
C17 N3 C13 118.7(3)
C17 N3 Co3 112.6(2)
C13 N3 Co3 128.7(2)
C23 N4 C19 118.5(3)
C23 N4 Co3 112.2(2)
C19 N4 Co3 128.5(2)
N1 C1 C2 122.3(3)
N1 C1 H1 118.9
C2 C1 H1 118.9
C3 C2 C1 119.2(3)
C3 C2 H2 120.4
C1 C2 H2 120.4
C2 C3 C4 119.4(3)
C2 C3 H3 120.3
C4 C3 H3 120.3
C3 C4 C5 118.5(3)
C3 C4 H4 120.8
C5 C4 H4 120.8
N1 C5 C4 122.0(3)
N1 C5 C6 115.9(3)
C4 C5 C6 122.0(3)
O1 C6 C5 111.2(3)
O1 C6 H6A 109.4
C5 C6 H6A 109.4
O1 C6 H6B 109.4
C5 C6 H6B 109.4
H6A C6 H6B 108.0
N2 C7 C8 123.6(3)
N2 C7 H7 118.2
C8 C7 H7 118.2
C7 C8 C9 118.2(3)
C7 C8 H8 120.9
C9 C8 H8 120.9
C10 C9 C8 118.9(3)
C10 C9 H9 120.5
C8 C9 H9 120.5
C9 C10 C11 119.3(3)
C9 C10 H10 120.3
C11 C10 H10 120.3
N2 C11 C10 121.9(3)
N2 C11 C12 115.8(3)
C10 C11 C12 122.3(3)
O2 C12 C11 110.5(3)
O2 C12 H12A 109.6
C11 C12 H12A 109.6
O2 C12 H12B 109.6
C11 C12 H12B 109.6
H12A C12 H12B 108.1
N3 C13 C14 122.7(3)
N3 C13 H13 118.7
C14 C13 H13 118.7
C15 C14 C13 118.3(4)
C15 C14 H14 120.8
C13 C14 H14 120.8
C14 C15 C16 120.5(4)
C14 C15 H15 119.8
C16 C15 H15 119.8
C15 C16 C17 118.2(4)
C15 C16 H16 120.9
C17 C16 H16 120.9
N3 C17 C16 121.6(3)
N3 C17 C18 116.0(3)
C16 C17 C18 122.3(3)
O3 C18 C17 109.9(3)
O3 C18 H18A 109.7
C17 C18 H18A 109.7
O3 C18 H18B 109.7
C17 C18 H18B 109.7
H18A C18 H18B 108.2
N4 C19 C20 122.6(3)
N4 C19 H19 118.7
C20 C19 H19 118.7
C19 C20 C21 119.0(3)
C19 C20 H20 120.5
C21 C20 H20 120.5
C20 C21 C22 118.7(3)
C20 C21 H21 120.6
C22 C21 H21 120.6
C23 C22 C21 119.5(3)
C23 C22 H22 120.3
C21 C22 H22 120.3
N4 C23 C22 121.7(3)
N4 C23 C24 117.4(3)
C22 C23 C24 120.9(3)
O4 C24 C23 112.4(3)
O4 C24 H24A 109.1
C23 C24 H24A 109.1
O4 C24 H24B 109.1
C23 C24 H24B 109.1
H24A C24 H24B 107.9
O5 C25 O6 126.0(3)
O5 C25 C26 117.0(3)
O6 C25 C26 117.0(3)
C25 C26 H26A 109.5
C25 C26 H26B 109.5
H26A C26 H26B 109.5
C25 C26 H26C 109.5
H26A C26 H26C 109.5
H26B C26 H26C 109.5
O8 C27 O7 125.5(3)
O8 C27 C28 118.0(3)
O7 C27 C28 116.5(3)
C27 C28 H28A 109.5
C27 C28 H28B 109.5
H28A C28 H28B 109.5
C27 C28 H28C 109.5
H28A C28 H28C 109.5
H28B C28 H28C 109.5
O10 C29 O9 120.9(3)
O10 C29 C30 118.6(3)
O9 C29 C30 120.5(3)
O10 C29 Y1 59.57(17)
O9 C29 Y1 61.34(17)
C30 C29 Y1 178.0(3)
C29 C30 H30A 109.5
C29 C30 H30B 109.5
H30A C30 H30B 109.5
C29 C30 H30C 109.5
H30A C30 H30C 109.5
H30B C30 H30C 109.5
O12 C31 O11 120.4(3)
O12 C31 C32 120.1(3)
O11 C31 C32 119.4(3)
O12 C31 Y1 59.19(17)
O11 C31 Y1 61.46(17)
C32 C31 Y1 175.4(2)
C31 C32 H32A 109.5
C31 C32 H32B 109.5
H32A C32 H32B 109.5
C31 C32 H32C 109.5
H32A C32 H32C 109.5
H32B C32 H32C 109.5
O14 C33 O13 124.9(4)
O14 C33 C34 118.2(3)
O13 C33 C34 116.9(3)
C33 C34 H34A 109.5
C33 C34 H34B 109.5
H34A C34 H34B 109.5
C33 C34 H34C 109.5
H34A C34 H34C 109.5
H34B C34 H34C 109.5
Cl2 C1S Cl1 110.5(2)
Cl2 C1S H1S1 109.6
Cl1 C1S H1S1 109.6
Cl2 C1S H1S2 109.6
Cl1 C1S H1S2 109.6
H1S1 C1S H1S2 108.1

loop_
_geom_bond_atom_site_label_1
_geom_bond_atom_site_label_2
_geom_bond_distance
Co1 O5 2.039(2)
Co1 O2 2.085(2)
Co1 O1 2.086(2)
Co1 N1 2.102(3)
Co1 O3 2.125(2)
Co1 N2 2.151(3)
Co1 Co2 3.0006(6)
Co1 Co3 3.1900(6)
Co1 Y1 3.4774(6)
Co2 O13 2.029(2)
Co2 O3 2.094(2)
Co2 O2 2.108(2)
Co2 O6 2.114(2)
Co2 O15 2.121(2)
Co2 O4 2.221(2)
Co2 Co3 3.2057(6)
Co3 O3 2.037(2)
Co3 O7 2.043(2)
Co3 O4 2.079(2)
Co3 N3 2.120(3)
Co3 N4 2.134(3)
Co3 O1 2.185(2)
Co3 Y1 3.3361(6)
Y1 O4 2.309(2)
Y1 O8 2.322(2)
Y1 O1 2.337(2)
Y1 O10 2.362(2)
Y1 O2 2.369(2)
Y1 O12 2.380(2)
Y1 O9 2.401(2)
Y1 O11 2.430(2)
Y1 C29 2.735(3)
Y1 C31 2.765(3)
O1 C6 1.409(4)
O2 C12 1.418(4)
O3 C18 1.414(4)
O4 C24 1.416(4)
O5 C25 1.262(4)
O6 C25 1.263(4)
O7 C27 1.267(4)
O8 C27 1.250(4)
O9 C29 1.263(4)
O10 C29 1.256(4)
O11 C31 1.278(4)
O12 C31 1.256(4)
O13 C33 1.261(4)
O14 C33 1.261(5)
O15 H1W 0.96(2)
O15 H2W 0.96(2)
N1 C1 1.339(4)
N1 C5 1.341(4)
N2 C11 1.342(4)
N2 C7 1.346(4)
N3 C17 1.340(4)
N3 C13 1.347(4)
N4 C23 1.336(4)
N4 C19 1.355(4)
C1 C2 1.379(5)
C1 H1 0.9500
C2 C3 1.367(6)
C2 H2 0.9500
C3 C4 1.381(5)
C3 H3 0.9500
C4 C5 1.391(5)
C4 H4 0.9500
C5 C6 1.504(4)
C6 H6A 0.9900
C6 H6B 0.9900
C7 C8 1.373(5)
C7 H7 0.9500
C8 C9 1.391(5)
C8 H8 0.9500
C9 C10 1.381(5)
C9 H9 0.9500
C10 C11 1.390(4)
C10 H10 0.9500
C11 C12 1.515(4)
C12 H12A 0.9900
C12 H12B 0.9900
C13 C14 1.372(5)
C13 H13 0.9500
C14 C15 1.370(6)
C14 H14 0.9500
C15 C16 1.379(6)
C15 H15 0.9500
C16 C17 1.395(5)
C16 H16 0.9500
C17 C18 1.507(5)
C18 H18A 0.9900
C18 H18B 0.9900
C19 C20 1.376(5)
C19 H19 0.9500
C20 C21 1.378(5)
C20 H20 0.9500
C21 C22 1.388(5)
C21 H21 0.9500
C22 C23 1.388(5)
C22 H22 0.9500
C23 C24 1.510(5)
C24 H24A 0.9900
C24 H24B 0.9900
C25 C26 1.506(4)
C26 H26A 0.9800
C26 H26B 0.9800
C26 H26C 0.9800
C27 C28 1.504(5)
C28 H28A 0.9800
C28 H28B 0.9800
C28 H28C 0.9800
C29 C30 1.492(5)
C30 H30A 0.9800
C30 H30B 0.9800
C30 H30C 0.9800
C31 C32 1.505(5)
C32 H32A 0.9800
C32 H32B 0.9800
C32 H32C 0.9800
C33 C34 1.506(5)
C34 H34A 0.9800
C34 H34B 0.9800
C34 H34C 0.9800
C1S Cl2 1.756(4)
C1S Cl1 1.763(4)
C1S H1S1 0.9900
C1S H1S2 0.9900

loop_
_geom_hbond_atom_site_label_D
_geom_hbond_atom_site_label_H
_geom_hbond_atom_site_label_A
_geom_hbond_distance_DH
_geom_hbond_distance_HA
_geom_hbond_distance_DA
_geom_hbond_angle_DHA
O15 H1W O11 0.96(2) 1.88(2) 2.801(3) 159(3)
O15 H2W O14 0.96(2) 1.72(2) 2.605(4) 150(3)
